data_2239939
loop_
_publ_author_name
'Prior, Timothy J.'
'Maples, Danny L.'
'Maples, Randall D.'
'Hoffert, Wesley A.'
'Parsell, Trenton H.'
'Silversides, Jon D.'
'Archibald, Stephen J.'
'Hubin, Timothy J.'

_publ_section_title
;
 Crystal structures of two cross-bridged chromium(III) tetraazamacrocycles
;
_journal_issue 9
_journal_name_full 'Acta Crystallographica Section E'
_journal_page_first 148
_journal_page_last 152
_journal_paper_doi 10.1107/S1600536814019072
_journal_volume 70
_journal_year 2014
_chemical_formula_iupac '[Cr Cl2 (C14 H30 N4)] P F6'
_chemical_formula_moiety 'C14 H30 Cl2 Cr N4 +, F6 P -'
_chemical_formula_sum 'C14 H30 Cl2 Cr F6 N4 P'
_chemical_formula_weight 522.29
_chemical_name_systematic
'Dichlorido(4,11-dimethyl-1,4,8,11-tetraazabicyclo[6.6.2]hexadecane)chromium(III) hexafluorophosphate'
_space_group_crystal_system monoclinic
_space_group_IT_number 14
_space_group_name_Hall '-P 2ybc'
_space_group_name_H-M_alt 'P 1 21/c 1'
_symmetry_space_group_name_Hall '-P 2ybc'
_symmetry_space_group_name_H-M 'P 1 21/c 1'
_atom_sites_solution_hydrogens geom
_audit_creation_method SHELXL-2013
_cell_angle_alpha 90
_cell_angle_beta 102.028(11)
_cell_angle_gamma 90
_cell_formula_units_Z 4
_cell_length_a 13.6801(19)
_cell_length_b 12.437(2)
_cell_length_c 12.3864(17)
_cell_measurement_reflns_used 9091
_cell_measurement_temperature 150(2)
_cell_measurement_theta_max 27.94
_cell_measurement_theta_min 2.60
_cell_volume 2061.1(5)
_computing_cell_refinement 'X-AREA (Stoe & Cie, 2002)'
_computing_data_collection 'X-AREA (Stoe & Cie, 2002)'
_computing_data_reduction 'X-AREA (Stoe & Cie, 2002)'
_computing_molecular_graphics 'SHELXTL (Sheldrick, 2008)'
_computing_publication_material 'SHELXTL (Sheldrick, 2008)'
_computing_structure_refinement 'SHELXL2013 (Sheldrick, 2008)'
_computing_structure_solution 'SHELXS86 (Sheldrick, 2008)'
_diffrn_ambient_temperature 150(2)
_diffrn_detector_area_resol_mean 6.67
_diffrn_measured_fraction_theta_full 0.999
_diffrn_measured_fraction_theta_max 0.999
_diffrn_measurement_device_type 'Stoe IPDS2'
_diffrn_measurement_method \w-scans
_diffrn_radiation_type MoK\a
_diffrn_radiation_wavelength 0.71073
_diffrn_reflns_av_R_equivalents 0.0905
_diffrn_reflns_limit_h_max 16
_diffrn_reflns_limit_h_min -17
_diffrn_reflns_limit_k_max 13
_diffrn_reflns_limit_k_min -15
_diffrn_reflns_limit_l_max 15
_diffrn_reflns_limit_l_min -15
_diffrn_reflns_number 13450
_diffrn_reflns_theta_full 25.000
_diffrn_reflns_theta_max 26.249
_diffrn_reflns_theta_min 2.600
_exptl_absorpt_coefficient_mu 0.953
_exptl_absorpt_correction_T_max 0.9006
_exptl_absorpt_correction_T_min 0.7776
_exptl_absorpt_correction_type analytical
_exptl_absorpt_process_details
;
[a face-indexed absorption correction was applied;
X-AREA (Stoe & Cie, 2002)]
;
_exptl_crystal_colour purple
_exptl_crystal_density_diffrn 1.683
_exptl_crystal_description block
_exptl_crystal_F_000 1076
_exptl_crystal_size_max 0.150
_exptl_crystal_size_mid 0.150
_exptl_crystal_size_min 0.060
_refine_diff_density_max 0.332
_refine_diff_density_min -0.786
_refine_ls_extinction_method none
_refine_ls_goodness_of_fit_ref 0.784
_refine_ls_hydrogen_treatment constr
_refine_ls_matrix_type full
_refine_ls_number_parameters 255
_refine_ls_number_reflns 4158
_refine_ls_number_restraints 0
_refine_ls_restrained_S_all 0.784
_refine_ls_R_factor_all 0.1019
_refine_ls_R_factor_gt 0.0452
_refine_ls_shift/su_max 0.000
_refine_ls_shift/su_mean 0.000
_refine_ls_structure_factor_coef Fsqd
_refine_ls_weighting_details 'w=1/[\s^2^(Fo^2^)+(0.0520P)^2^] where P=(Fo^2^+2Fc^2^)/3'
_refine_ls_weighting_scheme calc
_refine_ls_wR_factor_gt 0.0954
_refine_ls_wR_factor_ref 0.1094
_reflns_number_gt 2073
_reflns_number_total 4158
_reflns_threshold_expression I>2\s(I)
_cod_data_source_file wm5051sup1.cif
_cod_data_source_block II
_cod_database_code 2239939
_cod_database_fobs_code 2239939
_shelx_space_group_comment
;
The symmetry employed for this shelxl refinement is uniquely defined
by the following loop, which should always be used as a source of
symmetry information in preference to the above space-group names.
They are only intended as comments.
;
_shelx_estimated_absorpt_t_min 0.870
_shelx_estimated_absorpt_t_max 0.945
_shelxl_version_number .2013

loop_
_space_group_symop_operation_xyz
'x, y, z'
'-x, y+1/2, -z+1/2'
'-x, -y, -z'
'x, -y-1/2, z-1/2'

loop_
_atom_site_type_symbol
_atom_site_label
_atom_site_fract_x
_atom_site_fract_y
_atom_site_fract_z
_atom_site_U_iso_or_equiv
_atom_site_adp_type
_atom_site_calc_flag
_atom_site_occupancy
Cr Cr1 0.32108(5) 0.56984(5) 0.21705(5) 0.03357(19) Uani d 1
Cl Cl1 0.46100(9) 0.62992(9) 0.33888(8) 0.0431(3) Uani d 1
Cl Cl2 0.36519(9) 0.66096(9) 0.07251(8) 0.0423(3) Uani d 1
N N1 0.2651(3) 0.4975(3) 0.3442(3) 0.0367(8) Uani d 1
N N2 0.2251(3) 0.7026(3) 0.2372(2) 0.0368(9) Uani d 1
N N3 0.1984(3) 0.4956(3) 0.1138(2) 0.0331(8) Uani d 1
N N4 0.3972(3) 0.4231(3) 0.1961(3) 0.0384(9) Uani d 1
C C1 0.2305(4) 0.5917(3) 0.4026(3) 0.0406(11) Uani d 1
H H1A 0.2892 0.6311 0.4444 0.049 Uiso calc 1
H H1B 0.1910 0.5656 0.4558 0.049 Uiso calc 1
C C2 0.1674(4) 0.6666(4) 0.3209(3) 0.0401(11) Uani d 1
H H2A 0.1057 0.6291 0.2834 0.048 Uiso calc 1
H H2B 0.1478 0.7298 0.3600 0.048 Uiso calc 1
C C3 0.1559(3) 0.7420(4) 0.1358(3) 0.0396(10) Uani d 1
H H3A 0.1966 0.7733 0.0863 0.048 Uiso calc 1
H H3B 0.1151 0.8008 0.1573 0.048 Uiso calc 1
C C4 0.0858(3) 0.6599(4) 0.0706(3) 0.0421(11) Uani d 1
H H4A 0.0419 0.6316 0.1183 0.051 Uiso calc 1
H H4B 0.0425 0.6968 0.0074 0.051 Uiso calc 1
C C5 0.1360(3) 0.5661(4) 0.0269(3) 0.0388(10) Uani d 1
H H5A 0.0838 0.5211 -0.0193 0.047 Uiso calc 1
H H5B 0.1793 0.5943 -0.0214 0.047 Uiso calc 1
C C6 0.2446(4) 0.4113(4) 0.0536(3) 0.0426(11) Uani d 1
H H6A 0.2768 0.4460 -0.0020 0.051 Uiso calc 1
H H6B 0.1920 0.3623 0.0144 0.051 Uiso calc 1
C C7 0.3218(4) 0.3474(4) 0.1338(3) 0.0416(11) Uani d 1
H H7A 0.2891 0.3073 0.1856 0.050 Uiso calc 1
H H7B 0.3549 0.2949 0.0931 0.050 Uiso calc 1
C C8 0.4513(3) 0.3706(4) 0.3011(3) 0.0408(11) Uani d 1
H H8A 0.5060 0.4190 0.3371 0.049 Uiso calc 1
H H8B 0.4825 0.3035 0.2816 0.049 Uiso calc 1
C C9 0.3879(4) 0.3433(4) 0.3847(3) 0.0421(11) Uani d 1
H H9A 0.3353 0.2922 0.3496 0.051 Uiso calc 1
H H9B 0.4309 0.3055 0.4474 0.051 Uiso calc 1
C C10 0.3379(3) 0.4366(4) 0.4302(3) 0.0405(11) Uani d 1
H H10A 0.3021 0.4089 0.4862 0.049 Uiso calc 1
H H10B 0.3901 0.4869 0.4679 0.049 Uiso calc 1
C C11 0.1794(3) 0.4237(4) 0.3005(3) 0.0395(10) Uani d 1
H H11A 0.1286 0.4316 0.3463 0.047 Uiso calc 1
H H11B 0.2038 0.3485 0.3080 0.047 Uiso calc 1
C C12 0.1300(3) 0.4441(4) 0.1802(3) 0.0402(11) Uani d 1
H H12A 0.1056 0.3749 0.1454 0.048 Uiso calc 1
H H12B 0.0713 0.4913 0.1777 0.048 Uiso calc 1
C C13 0.2856(4) 0.7989(4) 0.2819(3) 0.0443(11) Uani d 1
H H13A 0.3262 0.7820 0.3548 0.053 Uiso calc 1
H H13B 0.2407 0.8589 0.2883 0.053 Uiso calc 1
H H13C 0.3294 0.8189 0.2318 0.053 Uiso calc 1
C C14 0.4760(4) 0.4407(4) 0.1303(4) 0.0469(12) Uani d 1
H H14A 0.5234 0.4952 0.1666 0.056 Uiso calc 1
H H14B 0.4447 0.4653 0.0560 0.056 Uiso calc 1
H H14C 0.5116 0.3731 0.1252 0.056 Uiso calc 1
P P1 0.12310(10) 0.10057(10) 0.18374(9) 0.0430(3) Uani d 1
F F1 0.0182(2) 0.0745(3) 0.1049(2) 0.0696(9) Uani d 1
F F2 0.0958(3) 0.0212(2) 0.2740(2) 0.0688(9) Uani d 1
F F3 0.2260(2) 0.1297(3) 0.2639(2) 0.0718(9) Uani d 1
F F4 0.1495(2) 0.1810(2) 0.0940(2) 0.0637(8) Uani d 1
F F5 0.1746(2) 0.0057(2) 0.1317(2) 0.0615(8) Uani d 1
F F6 0.0718(2) 0.1974(2) 0.2371(2) 0.0664(9) Uani d 1

loop_
_atom_site_aniso_label
_atom_site_aniso_U_11
_atom_site_aniso_U_22
_atom_site_aniso_U_33
_atom_site_aniso_U_12
_atom_site_aniso_U_13
_atom_site_aniso_U_23
Cr1 0.0378(4) 0.0298(4) 0.0323(3) -0.0011(3) 0.0054(3) -0.0001(3)
Cl1 0.0451(7) 0.0383(6) 0.0423(5) -0.0058(5) 0.0008(5) 0.0013(4)
Cl2 0.0466(7) 0.0428(7) 0.0379(5) -0.0023(5) 0.0096(5) 0.0057(4)
N1 0.040(2) 0.0317(19) 0.0366(17) 0.0027(17) 0.0037(16) 0.0002(14)
N2 0.045(2) 0.033(2) 0.0333(16) 0.0000(17) 0.0082(16) 0.0005(14)
N3 0.032(2) 0.0315(19) 0.0345(16) -0.0029(16) 0.0053(15) 0.0008(14)
N4 0.043(2) 0.035(2) 0.0374(17) 0.0034(18) 0.0077(16) 0.0012(15)
C1 0.052(3) 0.035(3) 0.035(2) 0.002(2) 0.011(2) -0.0052(17)
C2 0.047(3) 0.031(2) 0.044(2) 0.003(2) 0.013(2) -0.0005(18)
C3 0.040(3) 0.036(3) 0.040(2) 0.004(2) 0.0009(19) 0.0013(18)
C4 0.042(3) 0.040(3) 0.042(2) 0.004(2) 0.003(2) 0.004(2)
C5 0.039(3) 0.037(3) 0.037(2) 0.001(2) 0.0000(19) 0.0011(18)
C6 0.050(3) 0.037(3) 0.041(2) 0.002(2) 0.008(2) -0.0053(19)
C7 0.052(3) 0.034(2) 0.040(2) 0.003(2) 0.011(2) -0.0031(19)
C8 0.043(3) 0.036(3) 0.040(2) 0.010(2) 0.003(2) 0.0025(18)
C9 0.044(3) 0.040(3) 0.040(2) 0.004(2) 0.005(2) 0.0066(19)
C10 0.045(3) 0.038(3) 0.035(2) 0.001(2) 0.002(2) 0.0054(18)
C11 0.043(3) 0.038(2) 0.037(2) -0.005(2) 0.007(2) 0.0022(19)
C12 0.047(3) 0.035(3) 0.039(2) -0.009(2) 0.009(2) 0.0011(18)
C13 0.051(3) 0.031(3) 0.049(2) -0.004(2) 0.007(2) -0.0061(19)
C14 0.042(3) 0.050(3) 0.050(2) 0.004(2) 0.014(2) 0.005(2)
P1 0.0498(8) 0.0337(7) 0.0480(6) -0.0055(6) 0.0157(6) -0.0035(5)
F1 0.057(2) 0.078(2) 0.0717(18) -0.0152(17) 0.0075(15) -0.0207(16)
F2 0.097(3) 0.057(2) 0.0623(16) -0.0099(18) 0.0399(17) 0.0102(14)
F3 0.061(2) 0.088(3) 0.0633(17) -0.0109(18) 0.0054(15) -0.0088(16)
F4 0.079(2) 0.0471(18) 0.0706(17) -0.0034(16) 0.0279(16) 0.0136(14)
F5 0.084(2) 0.0391(16) 0.0712(17) 0.0070(16) 0.0400(16) -0.0038(13)
F6 0.069(2) 0.0465(18) 0.092(2) -0.0049(16) 0.0352(17) -0.0261(15)

loop_
_atom_type_symbol
_atom_type_description
_atom_type_scat_dispersion_real
_atom_type_scat_dispersion_imag
_atom_type_scat_source
C C 0.0033 0.0016 'International Tables Vol C Tables 4.2.6.8 and 6.1.1.4'
H H 0.0000 0.0000 'International Tables Vol C Tables 4.2.6.8 and 6.1.1.4'
Cl Cl 0.1484 0.1585 'International Tables Vol C Tables 4.2.6.8 and 6.1.1.4'
Cr Cr 0.3209 0.6236 'International Tables Vol C Tables 4.2.6.8 and 6.1.1.4'
F F 0.0171 0.0103 'International Tables Vol C Tables 4.2.6.8 and 6.1.1.4'
N N 0.0061 0.0033 'International Tables Vol C Tables 4.2.6.8 and 6.1.1.4'
P P 0.1023 0.0942 'International Tables Vol C Tables 4.2.6.8 and 6.1.1.4'

loop_
_geom_angle_atom_site_label_1
_geom_angle_atom_site_label_2
_geom_angle_atom_site_label_3
_geom_angle
N1 Cr1 N3 84.18(13)
N1 Cr1 N4 89.33(13)
N3 Cr1 N4 84.16(14)
N1 Cr1 N2 85.11(13)
N3 Cr1 N2 88.80(14)
N4 Cr1 N2 171.44(14)
N1 Cr1 Cl1 91.75(10)
N3 Cr1 Cl1 172.78(10)
N4 Cr1 Cl1 89.84(10)
N2 Cr1 Cl1 96.82(10)
N1 Cr1 Cl2 173.17(11)
N3 Cr1 Cl2 92.77(9)
N4 Cr1 Cl2 96.45(9)
N2 Cr1 Cl2 88.73(9)
Cl1 Cr1 Cl2 91.90(5)
C11 N1 C10 107.4(3)
C11 N1 C1 110.5(3)
C10 N1 C1 106.3(3)
C11 N1 Cr1 111.9(2)
C10 N1 Cr1 117.3(3)
C1 N1 Cr1 103.2(2)
C3 N2 C13 104.7(3)
C3 N2 C2 110.4(3)
C13 N2 C2 108.3(3)
C3 N2 Cr1 116.7(2)
C13 N2 Cr1 110.7(3)
C2 N2 Cr1 105.9(2)
C6 N3 C5 106.6(3)
C6 N3 C12 110.3(3)
C5 N3 C12 108.2(3)
C6 N3 Cr1 104.1(3)
C5 N3 Cr1 116.2(3)
C12 N3 Cr1 111.2(2)
C7 N4 C14 108.1(3)
C7 N4 C8 109.7(3)
C14 N4 C8 104.7(3)
C7 N4 Cr1 107.5(3)
C14 N4 Cr1 111.4(3)
C8 N4 Cr1 115.4(2)
N1 C1 C2 110.6(3)
N1 C1 H1A 109.5
C2 C1 H1A 109.5
N1 C1 H1B 109.5
C2 C1 H1B 109.5
H1A C1 H1B 108.1
N2 C2 C1 109.8(4)
N2 C2 H2A 109.7
C1 C2 H2A 109.7
N2 C2 H2B 109.7
C1 C2 H2B 109.7
H2A C2 H2B 108.2
N2 C3 C4 116.7(4)
N2 C3 H3A 108.1
C4 C3 H3A 108.1
N2 C3 H3B 108.1
C4 C3 H3B 108.1
H3A C3 H3B 107.3
C5 C4 C3 115.3(4)
C5 C4 H4A 108.5
C3 C4 H4A 108.5
C5 C4 H4B 108.5
C3 C4 H4B 108.5
H4A C4 H4B 107.5
N3 C5 C4 115.2(3)
N3 C5 H5A 108.5
C4 C5 H5A 108.5
N3 C5 H5B 108.5
C4 C5 H5B 108.5
H5A C5 H5B 107.5
N3 C6 C7 110.4(3)
N3 C6 H6A 109.6
C7 C6 H6A 109.6
N3 C6 H6B 109.6
C7 C6 H6B 109.6
H6A C6 H6B 108.1
N4 C7 C6 108.7(4)
N4 C7 H7A 109.9
C6 C7 H7A 109.9
N4 C7 H7B 109.9
C6 C7 H7B 109.9
H7A C7 H7B 108.3
N4 C8 C9 115.9(4)
N4 C8 H8A 108.3
C9 C8 H8A 108.3
N4 C8 H8B 108.3
C9 C8 H8B 108.3
H8A C8 H8B 107.4
C10 C9 C8 116.6(4)
C10 C9 H9A 108.1
C8 C9 H9A 108.1
C10 C9 H9B 108.1
C8 C9 H9B 108.1
H9A C9 H9B 107.3
N1 C10 C9 114.0(3)
N1 C10 H10A 108.8
C9 C10 H10A 108.8
N1 C10 H10B 108.8
C9 C10 H10B 108.8
H10A C10 H10B 107.7
N1 C11 C12 113.9(3)
N1 C11 H11A 108.8
C12 C11 H11A 108.8
N1 C11 H11B 108.8
C12 C11 H11B 108.8
H11A C11 H11B 107.7
N3 C12 C11 113.9(4)
N3 C12 H12A 108.8
C11 C12 H12A 108.8
N3 C12 H12B 108.8
C11 C12 H12B 108.8
H12A C12 H12B 107.7
N2 C13 H13A 109.5
N2 C13 H13B 109.5
H13A C13 H13B 109.5
N2 C13 H13C 109.5
H13A C13 H13C 109.5
H13B C13 H13C 109.5
N4 C14 H14A 109.5
N4 C14 H14B 109.5
H14A C14 H14B 109.5
N4 C14 H14C 109.5
H14A C14 H14C 109.5
H14B C14 H14C 109.5
F5 P1 F3 90.73(18)
F5 P1 F1 91.12(17)
F3 P1 F1 178.15(19)
F5 P1 F4 89.96(15)
F3 P1 F4 89.57(17)
F1 P1 F4 90.36(17)
F5 P1 F2 90.75(16)
F3 P1 F2 90.55(17)
F1 P1 F2 89.50(18)
F4 P1 F2 179.28(19)
F5 P1 F6 179.47(19)
F3 P1 F6 88.75(17)
F1 P1 F6 89.40(17)
F4 P1 F6 89.91(17)
F2 P1 F6 89.38(16)

loop_
_geom_bond_atom_site_label_1
_geom_bond_atom_site_label_2
_geom_bond_distance
Cr1 N1 2.093(3)
Cr1 N3 2.100(3)
Cr1 N4 2.143(4)
Cr1 N2 2.155(4)
Cr1 Cl1 2.3012(13)
Cr1 Cl2 2.3031(12)
N1 C11 1.499(5)
N1 C10 1.502(5)
N1 C1 1.504(5)
N2 C3 1.490(5)
N2 C13 1.495(5)
N2 C2 1.497(5)
N3 C6 1.500(5)
N3 C5 1.507(5)
N3 C12 1.511(5)
N4 C7 1.487(6)
N4 C14 1.498(5)
N4 C8 1.505(5)
C1 C2 1.508(6)
C1 H1A 0.9900
C1 H1B 0.9900
C2 H2A 0.9900
C2 H2B 0.9900
C3 C4 1.514(6)
C3 H3A 0.9900
C3 H3B 0.9900
C4 C5 1.510(6)
C4 H4A 0.9900
C4 H4B 0.9900
C5 H5A 0.9900
C5 H5B 0.9900
C6 C7 1.516(6)
C6 H6A 0.9900
C6 H6B 0.9900
C7 H7A 0.9900
C7 H7B 0.9900
C8 C9 1.520(6)
C8 H8A 0.9900
C8 H8B 0.9900
C9 C10 1.516(6)
C9 H9A 0.9900
C9 H9B 0.9900
C10 H10A 0.9900
C10 H10B 0.9900
C11 C12 1.524(5)
C11 H11A 0.9900
C11 H11B 0.9900
C12 H12A 0.9900
C12 H12B 0.9900
C13 H13A 0.9800
C13 H13B 0.9800
C13 H13C 0.9800
C14 H14A 0.9800
C14 H14B 0.9800
C14 H14C 0.9800
P1 F5 1.579(3)
P1 F3 1.587(3)
P1 F1 1.592(3)
P1 F4 1.592(3)
P1 F2 1.593(3)
P1 F6 1.605(3)

loop_
_geom_hbond_atom_site_label_D
_geom_hbond_atom_site_label_H
_geom_hbond_atom_site_label_A
_geom_hbond_site_symmetry_A
_geom_hbond_distance_DH
_geom_hbond_distance_HA
_geom_hbond_distance_DA
_geom_hbond_angle_DHA
C1 H1B F5 4_566 0.99 2.41 3.318(5) 153.0
C2 H2A F1 2 0.99 2.50 3.094(5) 118.6
C2 H2A F6 2 0.99 2.53 3.223(6) 126.5
C7 H7A F4 . 0.99 2.55 3.098(6) 114.8
C12 H12B F2 2 0.99 2.51 3.393(6) 148.6
C3 H3A Cl2 . 0.99 2.73 3.280(5) 115.3
C5 H5B Cl2 . 0.99 2.70 3.287(5) 118.5
C8 H8A Cl1 . 0.99 2.70 3.258(5) 116.3
C8 H8B Cl1 2_645 0.99 2.82 3.778(4) 162.4
C10 H10B Cl1 . 0.99 2.70 3.270(5) 116.7
C13 H13A Cl1 . 0.98 2.68 3.157(5) 110.5
C13 H13A Cl2 4_576 0.98 2.73 3.572(4) 144.2
C14 H14B Cl2 . 0.98 2.69 3.141(5) 108.4

loop_
_geom_torsion_atom_site_label_1
_geom_torsion_atom_site_label_2
_geom_torsion_atom_site_label_3
_geom_torsion_atom_site_label_4
_geom_torsion
C11 N1 C1 C2 -71.2(4)
C10 N1 C1 C2 172.6(4)
Cr1 N1 C1 C2 48.6(4)
C3 N2 C2 C1 159.5(3)
C13 N2 C2 C1 -86.4(4)
Cr1 N2 C2 C1 32.3(4)
N1 C1 C2 N2 -56.7(5)
C13 N2 C3 C4 178.8(4)
C2 N2 C3 C4 -64.9(5)
Cr1 N2 C3 C4 56.0(5)
N2 C3 C4 C5 -60.3(5)
C6 N3 C5 C4 -177.6(4)
C12 N3 C5 C4 63.7(5)
Cr1 N3 C5 C4 -62.1(4)
C3 C4 C5 N3 62.9(5)
C5 N3 C6 C7 170.9(4)
C12 N3 C6 C7 -71.8(4)
Cr1 N3 C6 C7 47.6(4)
C14 N4 C7 C6 -86.8(4)
C8 N4 C7 C6 159.7(3)
Cr1 N4 C7 C6 33.5(4)
N3 C6 C7 N4 -56.2(5)
C7 N4 C8 C9 -64.3(5)
C14 N4 C8 C9 -180.0(4)
Cr1 N4 C8 C9 57.2(4)
N4 C8 C9 C10 -61.3(5)
C11 N1 C10 C9 66.6(5)
C1 N1 C10 C9 -175.1(4)
Cr1 N1 C10 C9 -60.3(4)
C8 C9 C10 N1 61.5(5)
C10 N1 C11 C12 -149.2(4)
C1 N1 C11 C12 95.2(4)
Cr1 N1 C11 C12 -19.2(5)
C6 N3 C12 C11 95.5(4)
C5 N3 C12 C11 -148.2(4)
Cr1 N3 C12 C11 -19.6(4)
N1 C11 C12 N3 25.8(5)
